data_7716026
loop_
_publ_author_name
'Young, Yen-An'
'Nguyen, Huong T. H.'
'Nguyen, Hieu D.'
'Ganguly, Tuhin'
'Nguyen, Yennie H.'
'Do, Loi H.'

_publ_section_title
;
 A ratiometric substrate for rapid evaluation of transfer hydrogenation
 efficiency in solution.
;
_journal_issue 21
_journal_name_full 'Dalton transactions (Cambridge, England : 2003)'
_journal_page_first 8887
_journal_page_last 8892
_journal_paper_doi 10.1039/d4dt00891j
_journal_volume 53
_journal_year 2024
_chemical_formula_sum 'C46 H38 F6 Ir N5 O8 S2'
_chemical_formula_weight 1159.13
_space_group_crystal_system monoclinic
_space_group_IT_number 14
_space_group_name_Hall '-P 2yn'
_space_group_name_H-M_alt 'P 1 21/n 1'
_atom_sites_solution_hydrogens mixed
_audit_creation_method SHELXL-2018/3
_audit_update_record
;
2024-02-28 deposited with the CCDC.	2024-05-10 downloaded from the CCDC.
;
_cell_angle_alpha 90
_cell_angle_beta 99.506(2)
_cell_angle_gamma 90
_cell_formula_units_Z 4
_cell_length_a 13.1936(4)
_cell_length_b 12.8662(3)
_cell_length_c 26.3864(7)
_cell_measurement_reflns_used 9791
_cell_measurement_temperature 123(2)
_cell_measurement_theta_max 24.69
_cell_measurement_theta_min 2.23
_cell_volume 4417.6(2)
_computing_cell_refinement 'Bruker SAINT'
_computing_data_collection 'Bruker APEX2'
_computing_data_reduction 'Bruker SAINT'
_computing_molecular_graphics 'Bruker SHELXTL'
_computing_publication_material 'Bruker SHELXTL'
_computing_structure_refinement 'SHELXL-2018/3 (Sheldrick, 2018)'
_computing_structure_solution 'SHELXT 2014/5 (Sheldrick, 2014)'
_diffrn_ambient_temperature 123(2)
_diffrn_measured_fraction_theta_full 0.998
_diffrn_measured_fraction_theta_max 0.998
_diffrn_measurement_device_type 'Bruker APEX-II CCD'
_diffrn_measurement_method '\f and \w scans'
_diffrn_radiation_type MoK\a
_diffrn_radiation_wavelength 0.71073
_diffrn_reflns_av_R_equivalents 0.0546
_diffrn_reflns_av_unetI/netI 0.0508
_diffrn_reflns_Laue_measured_fraction_full 0.998
_diffrn_reflns_Laue_measured_fraction_max 0.998
_diffrn_reflns_limit_h_max 12
_diffrn_reflns_limit_h_min -15
_diffrn_reflns_limit_k_max 15
_diffrn_reflns_limit_k_min -15
_diffrn_reflns_limit_l_max 31
_diffrn_reflns_limit_l_min -31
_diffrn_reflns_number 37025
_diffrn_reflns_point_group_measured_fraction_full 0.998
_diffrn_reflns_point_group_measured_fraction_max 0.998
_diffrn_reflns_theta_full 25.057
_diffrn_reflns_theta_max 25.057
_diffrn_reflns_theta_min 1.565
_exptl_absorpt_coefficient_mu 3.204
_exptl_absorpt_correction_T_max 0.74
_exptl_absorpt_correction_T_min 0.59
_exptl_absorpt_correction_type empirical
_exptl_absorpt_process_details sadabs
_exptl_crystal_colour yellow
_exptl_crystal_density_diffrn 1.743
_exptl_crystal_description needle
_exptl_crystal_F_000 2304
_exptl_crystal_size_max 0.21
_exptl_crystal_size_mid 0.13
_exptl_crystal_size_min 0.10
_refine_diff_density_max 1.678
_refine_diff_density_min -1.625
_refine_diff_density_rms 0.131
_refine_ls_extinction_method none
_refine_ls_goodness_of_fit_ref 1.018
_refine_ls_hydrogen_treatment constr
_refine_ls_matrix_type full
_refine_ls_number_parameters 594
_refine_ls_number_reflns 7814
_refine_ls_number_restraints 0
_refine_ls_restrained_S_all 1.018
_refine_ls_R_factor_all 0.0574
_refine_ls_R_factor_gt 0.0401
_refine_ls_shift/su_max 0.001
_refine_ls_shift/su_mean 0.000
_refine_ls_structure_factor_coef Fsqd
_refine_ls_weighting_details 'w=1/[\s^2^(Fo^2^)+(0.0419P)^2^+17.0073P] where P=(Fo^2^+2Fc^2^)/3'
_refine_ls_weighting_scheme calc
_refine_ls_wR_factor_gt 0.0893
_refine_ls_wR_factor_ref 0.0967
_reflns_Friedel_coverage 0.000
_reflns_number_gt 6185
_reflns_number_total 7814
_reflns_threshold_expression 'I > 2\s(I)'
_cod_data_source_file d4dt00891j2.cif
_cod_data_source_block fullscan_0m
_cod_depositor_comments 'Adding full bibliography for 7716026--7716027.cif.'
_cod_original_sg_symbol_H-M 'P 21/n'
_cod_database_code 7716026
_shelx_shelxl_version_number 2018/3
_shelx_space_group_comment
; 
The symmetry employed for this shelxl refinement is uniquely defined 
by the following loop, which should always be used as a source of 
symmetry information in preference to the above space-group names. 
They are only intended as comments. 
;

loop_
_space_group_symop_operation_xyz
'x, y, z'
'-x+1/2, y+1/2, -z+1/2'
'-x, -y, -z'
'x-1/2, -y-1/2, z-1/2'

loop_
_atom_site_label
_atom_site_type_symbol
_atom_site_fract_x
_atom_site_fract_y
_atom_site_fract_z
_atom_site_U_iso_or_equiv
_atom_site_adp_type
_atom_site_occupancy
_atom_site_site_symmetry_order
_atom_site_calc_flag
_atom_site_refinement_flags_posn
_atom_site_refinement_flags_adp
_atom_site_refinement_flags_occupancy
_atom_site_disorder_assembly
_atom_site_disorder_group
Ir01 Ir 0.86668(2) 0.97028(2) 0.32452(2) 0.01932(8) Uani 1 1 d . . . . .
F1 F 0.0488(4) 0.5993(5) 0.4361(2) 0.095(2) Uani 1 1 d . . . . .
O1 O 0.5750(3) 0.6301(3) 0.38672(15) 0.0274(10) Uani 1 1 d . . . . .
N1 N 0.9421(4) 0.8750(4) 0.28056(19) 0.0221(11) Uani 1 1 d . . . . .
C1 C 1.0211(5) 0.8118(5) 0.2989(3) 0.0305(15) Uani 1 1 d . . . . .
H1 H 1.046028 0.811166 0.334835 0.037 Uiso 1 1 calc R U . . .
N2 N 0.7945(4) 1.0778(4) 0.36380(18) 0.0224(11) Uani 1 1 d . . . . .
F2 F 0.0231(4) 0.4403(5) 0.4514(2) 0.090(2) Uani 1 1 d . . . . .
C2 C 1.0667(5) 0.7482(5) 0.2675(3) 0.0366(17) Uani 1 1 d . . . . .
H01V H 1.123169 0.705312 0.281276 0.044 Uiso 1 1 calc R U . . .
N3 N 0.9387(4) 0.9099(4) 0.39732(19) 0.0251(11) Uani 1 1 d . . . . .
F3 F 0.1092(3) 0.4851(4) 0.39139(15) 0.0542(12) Uani 1 1 d . . . . .
C3 C 1.0292(5) 0.7476(5) 0.2156(3) 0.0381(17) Uani 1 1 d . . . . .
H01Q H 1.057941 0.702309 0.193286 0.046 Uiso 1 1 calc R U . . .
N4 N 0.7667(4) 0.8472(3) 0.33825(18) 0.0201(11) Uani 1 1 d . . . . .
F4 F 0.2884(4) 0.0296(4) 0.2887(2) 0.0770(9) Uani 1 1 d . . . . .
C4 C 0.9497(5) 0.8133(5) 0.1962(3) 0.0331(16) Uani 1 1 d . . . . .
H01P H 0.924887 0.814914 0.160274 0.040 Uiso 1 1 calc R U . . .
N5 N 0.3318(4) 0.2300(4) 0.43909(18) 0.0228(11) Uani 1 1 d . . . . .
F5 F 0.3239(4) -0.1314(4) 0.28763(19) 0.0770(9) Uani 1 1 d . . . . .
C5 C 0.9056(5) 0.8776(5) 0.2292(2) 0.0261(14) Uani 1 1 d . . . . .
C6 C 0.8211(5) 0.9513(4) 0.2135(2) 0.0236(13) Uani 1 1 d . . . . .
F6 F 0.4374(4) -0.0178(4) 0.2809(2) 0.0770(9) Uani 1 1 d . . . . .
C7 C 0.7733(5) 0.9655(5) 0.1631(2) 0.0289(14) Uani 1 1 d . . . . .
H7 H 0.798912 0.930515 0.136136 0.035 Uiso 1 1 calc R U . . .
C8 C 0.6891(5) 1.0298(5) 0.1518(2) 0.0290(14) Uani 1 1 d . . . . .
H8 H 0.655626 1.038037 0.117319 0.035 Uiso 1 1 calc R U . . .
C9 C 0.6536(5) 1.0826(5) 0.1916(2) 0.0283(14) Uani 1 1 d . . . . .
H9 H 0.594433 1.125530 0.184370 0.034 Uiso 1 1 calc R U . . .
C19 C 1.0431(4) 1.1012(5) 0.2931(2) 0.0244(14) Uani 1 1 d . . . . .
H19 H 1.068487 1.040432 0.279035 0.029 Uiso 1 1 calc R U . . .
C10 C 0.7046(5) 1.0725(5) 0.2416(2) 0.0243(13) Uani 1 1 d . . . . .
H10 H 0.681835 1.112064 0.267931 0.029 Uiso 1 1 calc R U . . .
C11 C 0.7882(4) 1.0062(4) 0.2544(2) 0.0208(13) Uani 1 1 d . . . . .
C14 C 0.7224(5) 1.2286(5) 0.4237(2) 0.0302(15) Uani 1 1 d . . . . .
H14 H 0.699881 1.278688 0.445835 0.036 Uiso 1 1 calc R U . . .
C12 C 0.7096(5) 1.0614(4) 0.3847(2) 0.0251(14) Uani 1 1 d . . . . .
H12 H 0.674599 0.996889 0.378783 0.030 Uiso 1 1 calc R U . . .
C13 C 0.6718(5) 1.1351(5) 0.4145(2) 0.0291(15) Uani 1 1 d . . . . .
H13 H 0.611313 1.121703 0.428579 0.035 Uiso 1 1 calc R U . . .
C15 C 0.8061(5) 1.2480(5) 0.4004(2) 0.0262(14) Uani 1 1 d . . . . .
H15 H 0.840858 1.312686 0.405808 0.031 Uiso 1 1 calc R U . . .
C16 C 0.8404(4) 1.1737(4) 0.3689(2) 0.0200(13) Uani 1 1 d . . . . .
C18 C 0.9584(4) 1.0936(5) 0.3188(2) 0.0218(13) Uani 1 1 d . . . . .
C17 C 0.9275(4) 1.1850(4) 0.3417(2) 0.0204(13) Uani 1 1 d . . . . .
C20 C 1.0902(5) 1.1960(5) 0.2877(2) 0.0268(14) Uani 1 1 d . . . . .
H20 H 1.146991 1.199391 0.269803 0.032 Uiso 1 1 calc R U . . .
C21 C 1.0549(5) 1.2866(5) 0.3084(2) 0.0308(15) Uani 1 1 d . . . . .
H21 H 1.085989 1.351579 0.303463 0.037 Uiso 1 1 calc R U . . .
C22 C 0.9747(5) 1.2812(5) 0.3359(2) 0.0269(14) Uani 1 1 d . . . . .
H22 H 0.951540 1.342081 0.350887 0.032 Uiso 1 1 calc R U . . .
C23 C 1.0302(5) 0.9395(5) 0.4232(3) 0.0369(17) Uani 1 1 d . . . . .
H23 H 1.067286 0.992039 0.408778 0.044 Uiso 1 1 calc R U . . .
C24 C 1.0729(6) 0.8967(6) 0.4698(3) 0.049(2) Uani 1 1 d . . . . .
H01T H 1.138257 0.918616 0.487196 0.059 Uiso 1 1 calc R U . . .
C25 C 1.0169(6) 0.8203(6) 0.4907(3) 0.055(2) Uani 1 1 d . . . . .
H01U H 1.043278 0.790190 0.523075 0.066 Uiso 1 1 calc R U . . .
C26 C 0.9233(5) 0.7888(5) 0.4642(3) 0.0356(16) Uani 1 1 d . . . . .
H01R H 0.885128 0.736200 0.477989 0.043 Uiso 1 1 calc R U . . .
O01Q O 0.2498(7) 0.7048(6) 0.3701(3) 0.099(2) Uani 1 1 d G . . . .
H01W H 0.220376 0.686733 0.395966 0.148 Uiso 1 1 d G U . . .
H01X H 0.284289 0.761924 0.377562 0.148 Uiso 1 1 d G U . . .
C27 C 0.8849(5) 0.8342(4) 0.4173(2) 0.0240(14) Uani 1 1 d . . . . .
C28 C 0.7880(4) 0.8012(4) 0.3855(2) 0.0202(13) Uani 1 1 d . . . . .
C29 C 0.7232(5) 0.7297(4) 0.4013(2) 0.0220(13) Uani 1 1 d . . . . .
H29 H 0.738704 0.699523 0.434580 0.026 Uiso 1 1 calc R U . . .
C30 C 0.6347(5) 0.7017(4) 0.3683(2) 0.0223(13) Uani 1 1 d . . . . .
C31 C 0.6142(5) 0.7454(4) 0.3196(2) 0.0238(13) Uani 1 1 d . . . . .
H31 H 0.554737 0.726195 0.296030 0.029 Uiso 1 1 calc R U . . .
C32 C 0.6822(4) 0.8173(4) 0.3066(2) 0.0234(13) Uani 1 1 d . . . . .
H32 H 0.668476 0.847374 0.273246 0.028 Uiso 1 1 calc R U . . .
C33 C 0.4862(5) 0.5920(5) 0.3537(2) 0.0282(14) Uani 1 1 d . . . . .
H01K H 0.503957 0.573797 0.319755 0.034 Uiso 1 1 calc R U . . .
H33 H 0.432265 0.646253 0.348522 0.034 Uiso 1 1 calc R U . . .
C34 C 0.4478(4) 0.4983(4) 0.3778(2) 0.0232(14) Uani 1 1 d . . . . .
C35 C 0.4986(4) 0.4550(4) 0.4226(2) 0.0213(13) Uani 1 1 d . . . . .
H35 H 0.560143 0.486212 0.439684 0.026 Uiso 1 1 calc R U . . .
C36 C 0.4603(4) 0.3649(4) 0.4435(2) 0.0210(13) Uani 1 1 d . . . . .
C37 C 0.5095(4) 0.3211(4) 0.4900(2) 0.0234(13) Uani 1 1 d . . . . .
H37 H 0.569946 0.352158 0.508240 0.028 Uiso 1 1 calc R U . . .
C38 C 0.4700(5) 0.2338(5) 0.5087(2) 0.0274(14) Uani 1 1 d . . . . .
H38 H 0.504148 0.203797 0.539790 0.033 Uiso 1 1 calc R U . . .
C39 C 0.3808(5) 0.1882(5) 0.4830(2) 0.0252(14) Uani 1 1 d . . . . .
C40 C 0.3691(4) 0.3183(4) 0.4178(2) 0.0218(13) Uani 1 1 d . . . . .
C41 C 0.3181(5) 0.3628(4) 0.3720(2) 0.0247(14) Uani 1 1 d . . . . .
H41 H 0.256942 0.332162 0.354195 0.030 Uiso 1 1 calc R U . . .
C42 C 0.3568(5) 0.4501(5) 0.3532(2) 0.0278(14) Uani 1 1 d . . . . .
H01S H 0.321180 0.479765 0.322396 0.033 Uiso 1 1 calc R U . . .
C43 C 0.3397(5) 0.0910(5) 0.5040(2) 0.0315(15) Uani 1 1 d . . . . .
H01A H 0.270495 0.104147 0.511436 0.047 Uiso 1 1 calc R U . . .
H43 H 0.384987 0.070435 0.535733 0.047 Uiso 1 1 calc R U . . .
H01J H 0.337056 0.035028 0.478656 0.047 Uiso 1 1 calc R U . . .
C44 C 0.2349(5) 0.1856(5) 0.4127(3) 0.0334(16) Uani 1 1 d . . . . .
H44 H 0.179967 0.237219 0.411508 0.050 Uiso 1 1 calc R U . . .
H01N H 0.217745 0.123901 0.431309 0.050 Uiso 1 1 calc R U . . .
H01O H 0.242399 0.166056 0.377595 0.050 Uiso 1 1 calc R U . . .
O50 O 0.1857(4) 0.5479(4) 0.53049(18) 0.0461(13) Uani 1 1 d . . . . .
S50 S 0.21019(12) 0.50308(12) 0.48449(6) 0.0267(4) Uani 1 1 d . . . . .
C50 C 0.0925(6) 0.5102(7) 0.4382(3) 0.052(2) Uani 1 1 d . . . . .
O51 O 0.2815(4) 0.5613(4) 0.46059(18) 0.0492(14) Uani 1 1 d . . . . .
O52 O 0.2285(4) 0.3932(4) 0.48694(18) 0.0510(14) Uani 1 1 d . . . . .
O60 O 0.3054(5) -0.0704(5) 0.3919(2) 0.0738(11) Uani 1 1 d . . . . .
S60 S 0.39703(16) -0.03667(16) 0.37324(7) 0.0472(5) Uani 1 1 d . . . . .
C60 C 0.3600(6) -0.0410(5) 0.3050(3) 0.049(2) Uani 1 1 d . . . . .
O61 O 0.4229(5) 0.0711(5) 0.3823(2) 0.0738(11) Uani 1 1 d . . . . .
O62 O 0.4840(5) -0.1047(5) 0.3820(2) 0.0738(11) Uani 1 1 d . . . . .

loop_
_atom_site_aniso_label
_atom_site_aniso_U_11
_atom_site_aniso_U_22
_atom_site_aniso_U_33
_atom_site_aniso_U_23
_atom_site_aniso_U_13
_atom_site_aniso_U_12
Ir01 0.02497(13) 0.01337(12) 0.01979(13) 0.00020(10) 0.00423(9) -0.00167(10)
F1 0.082(4) 0.105(5) 0.086(4) -0.023(3) -0.022(3) 0.069(4)
O1 0.031(2) 0.028(2) 0.023(2) 0.0006(19) 0.0048(19) -0.0106(19)
N1 0.023(3) 0.015(2) 0.029(3) 0.000(2) 0.008(2) -0.004(2)
C1 0.032(4) 0.020(3) 0.040(4) -0.002(3) 0.008(3) 0.002(3)
N2 0.032(3) 0.016(2) 0.019(3) 0.002(2) 0.004(2) 0.000(2)
F2 0.050(3) 0.144(6) 0.078(4) -0.031(4) 0.017(3) -0.050(3)
C2 0.040(4) 0.023(4) 0.048(5) 0.003(3) 0.011(4) 0.005(3)
N3 0.028(3) 0.020(3) 0.026(3) -0.001(2) 0.001(2) -0.002(2)
F3 0.047(3) 0.082(3) 0.031(2) -0.014(2) -0.0007(19) 0.000(2)
C3 0.048(4) 0.029(4) 0.043(4) -0.005(3) 0.024(4) 0.001(3)
N4 0.026(3) 0.013(2) 0.021(3) -0.001(2) 0.002(2) 0.005(2)
F4 0.093(2) 0.077(2) 0.066(2) -0.0152(16) 0.0260(18) -0.0112(18)
C4 0.046(4) 0.025(3) 0.032(4) -0.001(3) 0.018(3) 0.002(3)
N5 0.026(3) 0.019(3) 0.024(3) -0.002(2) 0.004(2) 0.000(2)
F5 0.093(2) 0.077(2) 0.066(2) -0.0152(16) 0.0260(18) -0.0112(18)
C5 0.031(4) 0.022(3) 0.028(4) -0.001(3) 0.011(3) -0.007(3)
C6 0.028(3) 0.019(3) 0.024(3) 0.002(3) 0.007(3) -0.008(3)
F6 0.093(2) 0.077(2) 0.066(2) -0.0152(16) 0.0260(18) -0.0112(18)
C7 0.038(4) 0.023(3) 0.027(3) -0.001(3) 0.008(3) -0.008(3)
C8 0.033(4) 0.029(3) 0.022(3) 0.003(3) -0.005(3) -0.009(3)
C9 0.026(3) 0.024(3) 0.032(4) 0.007(3) -0.002(3) 0.000(3)
C19 0.027(3) 0.024(3) 0.021(3) 0.005(3) 0.000(3) 0.000(3)
C10 0.030(3) 0.019(3) 0.025(3) 0.003(3) 0.007(3) 0.002(3)
C11 0.026(3) 0.014(3) 0.021(3) -0.005(2) 0.002(3) -0.008(2)
C14 0.040(4) 0.028(3) 0.022(3) -0.002(3) 0.005(3) 0.008(3)
C12 0.029(4) 0.018(3) 0.031(4) 0.003(3) 0.013(3) -0.001(3)
C13 0.033(4) 0.028(3) 0.028(4) -0.002(3) 0.011(3) -0.002(3)
C15 0.031(4) 0.019(3) 0.027(3) 0.000(3) -0.001(3) 0.000(3)
C16 0.022(3) 0.015(3) 0.020(3) 0.002(2) -0.002(3) 0.002(2)
C18 0.021(3) 0.023(3) 0.018(3) 0.005(3) -0.005(2) -0.001(3)
C17 0.022(3) 0.016(3) 0.020(3) 0.002(2) -0.005(3) -0.004(2)
C20 0.024(3) 0.031(4) 0.023(3) 0.002(3) -0.002(3) -0.006(3)
C21 0.032(4) 0.023(3) 0.034(4) 0.004(3) -0.005(3) -0.005(3)
C22 0.031(4) 0.020(3) 0.027(3) -0.002(3) -0.003(3) -0.004(3)
C23 0.034(4) 0.031(4) 0.044(4) 0.004(3) 0.001(3) -0.011(3)
C24 0.048(5) 0.049(5) 0.041(4) 0.011(4) -0.023(4) -0.016(4)
C25 0.058(5) 0.055(5) 0.044(5) 0.017(4) -0.016(4) -0.017(4)
C26 0.038(4) 0.030(4) 0.035(4) 0.006(3) -0.005(3) -0.011(3)
O01Q 0.120(7) 0.086(6) 0.088(5) 0.028(4) 0.012(5) -0.015(5)
C27 0.033(4) 0.015(3) 0.024(3) -0.001(3) 0.004(3) 0.002(3)
C28 0.024(3) 0.014(3) 0.021(3) -0.001(2) 0.002(3) 0.000(2)
C29 0.033(4) 0.017(3) 0.016(3) 0.000(2) 0.003(3) 0.003(3)
C30 0.031(3) 0.014(3) 0.025(3) 0.001(3) 0.011(3) -0.001(3)
C31 0.025(3) 0.019(3) 0.027(3) -0.004(3) 0.002(3) -0.002(3)
C32 0.028(3) 0.022(3) 0.019(3) 0.001(3) 0.002(3) 0.002(3)
C33 0.032(4) 0.024(3) 0.028(3) 0.001(3) 0.003(3) -0.004(3)
C34 0.023(3) 0.019(3) 0.029(3) -0.002(3) 0.008(3) -0.002(2)
C35 0.019(3) 0.023(3) 0.023(3) -0.004(3) 0.006(3) -0.005(2)
C36 0.021(3) 0.021(3) 0.023(3) -0.006(3) 0.008(3) -0.003(2)
C37 0.026(3) 0.025(3) 0.021(3) -0.007(3) 0.008(3) -0.003(3)
C38 0.033(4) 0.028(3) 0.022(3) -0.006(3) 0.006(3) -0.005(3)
C39 0.034(4) 0.021(3) 0.024(3) -0.004(3) 0.011(3) 0.001(3)
C40 0.021(3) 0.020(3) 0.026(3) -0.005(3) 0.008(3) -0.003(2)
C41 0.023(3) 0.020(3) 0.030(4) -0.002(3) 0.002(3) -0.005(3)
C42 0.024(3) 0.030(4) 0.028(4) 0.001(3) 0.000(3) 0.001(3)
C43 0.041(4) 0.022(3) 0.033(4) -0.001(3) 0.009(3) -0.011(3)
C44 0.027(4) 0.028(4) 0.043(4) 0.000(3) -0.005(3) -0.009(3)
O50 0.057(3) 0.049(3) 0.031(3) -0.018(2) 0.007(2) -0.005(3)
S50 0.0287(9) 0.0273(8) 0.0242(8) -0.0017(6) 0.0042(7) -0.0030(6)
C50 0.048(5) 0.064(6) 0.044(5) -0.020(4) 0.009(4) -0.001(4)
O51 0.043(3) 0.064(4) 0.039(3) 0.003(3) 0.001(2) -0.028(3)
O52 0.090(4) 0.030(3) 0.040(3) 0.007(2) 0.029(3) 0.008(3)
O60 0.091(3) 0.066(2) 0.071(2) -0.004(2) 0.032(2) 0.006(2)
S60 0.0588(13) 0.0488(12) 0.0367(10) 0.0032(9) 0.0164(9) 0.0228(10)
C60 0.057(5) 0.024(4) 0.070(5) -0.011(4) 0.024(5) 0.010(4)
O61 0.091(3) 0.066(2) 0.071(2) -0.004(2) 0.032(2) 0.006(2)
O62 0.091(3) 0.066(2) 0.071(2) -0.004(2) 0.032(2) 0.006(2)

loop_
_atom_type_symbol
_atom_type_description
_atom_type_scat_dispersion_real
_atom_type_scat_dispersion_imag
_atom_type_scat_source
C C 0.0033 0.0016 'International Tables Vol C Tables 4.2.6.8 and 6.1.1.4'
H H 0.0000 0.0000 'International Tables Vol C Tables 4.2.6.8 and 6.1.1.4'
N N 0.0061 0.0033 'International Tables Vol C Tables 4.2.6.8 and 6.1.1.4'
O O 0.0106 0.0060 'International Tables Vol C Tables 4.2.6.8 and 6.1.1.4'
F F 0.0171 0.0103 'International Tables Vol C Tables 4.2.6.8 and 6.1.1.4'
S S 0.1246 0.1234 'International Tables Vol C Tables 4.2.6.8 and 6.1.1.4'
Ir Ir -1.4442 7.9887 'International Tables Vol C Tables 4.2.6.8 and 6.1.1.4'

loop_
_geom_angle_atom_site_label_1
_geom_angle_atom_site_label_2
_geom_angle_atom_site_label_3
_geom_angle
_geom_angle_site_symmetry_1
_geom_angle_site_symmetry_3
_geom_angle_publ_flag
C18 Ir01 C11 88.6(2) . . ?
C18 Ir01 N1 94.3(2) . . ?
C11 Ir01 N1 80.9(2) . . ?
C18 Ir01 N2 80.9(2) . . ?
C11 Ir01 N2 95.6(2) . . ?
N1 Ir01 N2 174.17(18) . . ?
C18 Ir01 N4 173.7(2) . . ?
C11 Ir01 N4 95.1(2) . . ?
N1 Ir01 N4 91.36(17) . . ?
N2 Ir01 N4 93.62(18) . . ?
C18 Ir01 N3 99.7(2) . . ?
C11 Ir01 N3 171.4(2) . . ?
N1 Ir01 N3 96.04(19) . . ?
N2 Ir01 N3 88.04(18) . . ?
N4 Ir01 N3 76.88(18) . . ?
C30 O1 C33 118.8(5) . . ?
C1 N1 C5 119.9(5) . . ?
C1 N1 Ir01 125.1(4) . . ?
C5 N1 Ir01 115.0(4) . . ?
N1 C1 C2 122.1(6) . . ?
N1 C1 H1 118.9 . . ?
C2 C1 H1 118.9 . . ?
C12 N2 C16 119.1(5) . . ?
C12 N2 Ir01 126.0(4) . . ?
C16 N2 Ir01 114.9(4) . . ?
C1 C2 C3 118.9(7) . . ?
C1 C2 H01V 120.6 . . ?
C3 C2 H01V 120.6 . . ?
C23 N3 C27 119.3(5) . . ?
C23 N3 Ir01 125.6(4) . . ?
C27 N3 Ir01 115.1(4) . . ?
C2 C3 C4 119.5(6) . . ?
C2 C3 H01Q 120.3 . . ?
C4 C3 H01Q 120.3 . . ?
C32 N4 C28 118.1(5) . . ?
C32 N4 Ir01 125.7(4) . . ?
C28 N4 Ir01 115.9(4) . . ?
C3 C4 C5 120.1(6) . . ?
C3 C4 H01P 119.9 . . ?
C5 C4 H01P 119.9 . . ?
C39 N5 C40 121.6(5) . . ?
C39 N5 C44 120.7(5) . . ?
C40 N5 C44 117.7(5) . . ?
N1 C5 C4 119.4(6) . . ?
N1 C5 C6 114.9(5) . . ?
C4 C5 C6 125.6(6) . . ?
C7 C6 C11 121.1(6) . . ?
C7 C6 C5 123.9(6) . . ?
C11 C6 C5 115.0(5) . . ?
C8 C7 C6 120.6(6) . . ?
C8 C7 H7 119.7 . . ?
C6 C7 H7 119.7 . . ?
C7 C8 C9 119.3(6) . . ?
C7 C8 H8 120.4 . . ?
C9 C8 H8 120.4 . . ?
C10 C9 C8 120.0(6) . . ?
C10 C9 H9 120.0 . . ?
C8 C9 H9 120.0 . . ?
C20 C19 C18 121.2(6) . . ?
C20 C19 H19 119.4 . . ?
C18 C19 H19 119.4 . . ?
C9 C10 C11 122.1(6) . . ?
C9 C10 H10 119.0 . . ?
C11 C10 H10 119.0 . . ?
C10 C11 C6 116.8(5) . . ?
C10 C11 Ir01 129.0(4) . . ?
C6 C11 Ir01 114.1(4) . . ?
C15 C14 C13 118.8(6) . . ?
C15 C14 H14 120.6 . . ?
C13 C14 H14 120.6 . . ?
N2 C12 C13 122.1(6) . . ?
N2 C12 H12 119.0 . . ?
C13 C12 H12 119.0 . . ?
C12 C13 C14 119.4(6) . . ?
C12 C13 H13 120.3 . . ?
C14 C13 H13 120.3 . . ?
C14 C15 C16 120.6(6) . . ?
C14 C15 H15 119.7 . . ?
C16 C15 H15 119.7 . . ?
N2 C16 C15 119.6(5) . . ?
N2 C16 C17 114.4(5) . . ?
C15 C16 C17 125.9(5) . . ?
C19 C18 C17 117.2(5) . . ?
C19 C18 Ir01 128.8(5) . . ?
C17 C18 Ir01 113.9(4) . . ?
C22 C17 C18 121.6(5) . . ?
C22 C17 C16 122.7(5) . . ?
C18 C17 C16 115.7(5) . . ?
C19 C20 C21 120.6(6) . . ?
C19 C20 H20 119.7 . . ?
C21 C20 H20 119.7 . . ?
C22 C21 C20 119.8(6) . . ?
C22 C21 H21 120.1 . . ?
C20 C21 H21 120.1 . . ?
C21 C22 C17 119.5(6) . . ?
C21 C22 H22 120.3 . . ?
C17 C22 H22 120.3 . . ?
N3 C23 C24 122.8(6) . . ?
N3 C23 H23 118.6 . . ?
C24 C23 H23 118.6 . . ?
C23 C24 C25 117.9(7) . . ?
C23 C24 H01T 121.1 . . ?
C25 C24 H01T 121.1 . . ?
C26 C25 C24 119.8(7) . . ?
C26 C25 H01U 120.1 . . ?
C24 C25 H01U 120.1 . . ?
C25 C26 C27 119.6(6) . . ?
C25 C26 H01R 120.2 . . ?
C27 C26 H01R 120.2 . . ?
H01W O01Q H01X 109.5 . . ?
N3 C27 C26 120.7(6) . . ?
N3 C27 C28 116.5(5) . . ?
C26 C27 C28 122.8(5) . . ?
C29 C28 N4 121.7(5) . . ?
C29 C28 C27 123.3(5) . . ?
N4 C28 C27 115.0(5) . . ?
C28 C29 C30 119.2(5) . . ?
C28 C29 H29 120.4 . . ?
C30 C29 H29 120.4 . . ?
O1 C30 C29 115.5(5) . . ?
O1 C30 C31 124.9(6) . . ?
C29 C30 C31 119.6(5) . . ?
C32 C31 C30 118.0(6) . . ?
C32 C31 H31 121.0 . . ?
C30 C31 H31 121.0 . . ?
N4 C32 C31 123.4(6) . . ?
N4 C32 H32 118.3 . . ?
C31 C32 H32 118.3 . . ?
O1 C33 C34 108.7(5) . . ?
O1 C33 H01K 110.0 . . ?
C34 C33 H01K 110.0 . . ?
O1 C33 H33 110.0 . . ?
C34 C33 H33 110.0 . . ?
H01K C33 H33 108.3 . . ?
C35 C34 C42 118.3(5) . . ?
C35 C34 C33 122.8(5) . . ?
C42 C34 C33 118.9(6) . . ?
C34 C35 C36 120.8(5) . . ?
C34 C35 H35 119.6 . . ?
C36 C35 H35 119.6 . . ?
C37 C36 C35 121.8(5) . . ?
C37 C36 C40 118.7(5) . . ?
C35 C36 C40 119.5(5) . . ?
C38 C37 C36 119.8(6) . . ?
C38 C37 H37 120.1 . . ?
C36 C37 H37 120.1 . . ?
C37 C38 C39 121.0(6) . . ?
C37 C38 H38 119.5 . . ?
C39 C38 H38 119.5 . . ?
N5 C39 C38 120.0(6) . . ?
N5 C39 C43 120.0(6) . . ?
C38 C39 C43 119.9(6) . . ?
N5 C40 C41 121.9(5) . . ?
N5 C40 C36 118.9(5) . . ?
C41 C40 C36 119.2(5) . . ?
C42 C41 C40 119.6(6) . . ?
C42 C41 H41 120.2 . . ?
C40 C41 H41 120.2 . . ?
C41 C42 C34 122.6(6) . . ?
C41 C42 H01S 118.7 . . ?
C34 C42 H01S 118.7 . . ?
C39 C43 H01A 109.5 . . ?
C39 C43 H43 109.5 . . ?
H01A C43 H43 109.5 . . ?
C39 C43 H01J 109.5 . . ?
H01A C43 H01J 109.5 . . ?
H43 C43 H01J 109.5 . . ?
N5 C44 H44 109.5 . . ?
N5 C44 H01N 109.5 . . ?
H44 C44 H01N 109.5 . . ?
N5 C44 H01O 109.5 . . ?
H44 C44 H01O 109.5 . . ?
H01N C44 H01O 109.5 . . ?
O50 S50 O51 114.9(3) . . ?
O50 S50 O52 114.8(3) . . ?
O51 S50 O52 114.7(3) . . ?
O50 S50 C50 105.3(3) . . ?
O51 S50 C50 103.3(3) . . ?
O52 S50 C50 101.5(4) . . ?
F1 C50 F3 108.7(7) . . ?
F1 C50 F2 106.5(7) . . ?
F3 C50 F2 107.3(6) . . ?
F1 C50 S50 113.7(6) . . ?
F3 C50 S50 111.0(5) . . ?
F2 C50 S50 109.3(6) . . ?
O62 S60 O61 113.6(4) . . ?
O62 S60 O60 117.1(4) . . ?
O61 S60 O60 114.9(4) . . ?
O62 S60 C60 102.8(3) . . ?
O61 S60 C60 102.4(4) . . ?
O60 S60 C60 103.2(4) . . ?
F5 C60 F6 107.2(6) . . ?
F5 C60 F4 107.1(7) . . ?
F6 C60 F4 104.7(7) . . ?
F5 C60 S60 113.8(6) . . ?
F6 C60 S60 111.9(6) . . ?
F4 C60 S60 111.5(5) . . ?

loop_
_geom_bond_atom_site_label_1
_geom_bond_atom_site_label_2
_geom_bond_distance
_geom_bond_site_symmetry_2
_geom_bond_publ_flag
Ir01 C18 2.016(6) . ?
Ir01 C11 2.018(6) . ?
Ir01 N1 2.054(5) . ?
Ir01 N2 2.055(5) . ?
Ir01 N4 2.130(5) . ?
Ir01 N3 2.143(5) . ?
F1 C50 1.280(9) . ?
O1 C30 1.354(7) . ?
O1 C33 1.426(7) . ?
N1 C1 1.347(8) . ?
N1 C5 1.363(8) . ?
C1 C2 1.373(9) . ?
C1 H1 0.9500 . ?
N2 C12 1.345(7) . ?
N2 C16 1.371(7) . ?
F2 C50 1.368(10) . ?
C2 C3 1.377(9) . ?
C2 H01V 0.9500 . ?
N3 C23 1.340(8) . ?
N3 C27 1.361(7) . ?
F3 C50 1.329(8) . ?
C3 C4 1.378(9) . ?
C3 H01Q 0.9500 . ?
N4 C32 1.335(7) . ?
N4 C28 1.368(7) . ?
F4 C60 1.329(9) . ?
C4 C5 1.395(8) . ?
C4 H01P 0.9500 . ?
N5 C39 1.343(8) . ?
N5 C40 1.392(7) . ?
N5 C44 1.467(7) . ?
F5 C60 1.311(8) . ?
C5 C6 1.470(8) . ?
C6 C7 1.387(8) . ?
C6 C11 1.416(8) . ?
F6 C60 1.324(9) . ?
C7 C8 1.378(9) . ?
C7 H7 0.9500 . ?
C8 C9 1.394(9) . ?
C8 H8 0.9500 . ?
C9 C10 1.384(8) . ?
C9 H9 0.9500 . ?
C19 C20 1.386(8) . ?
C19 C18 1.404(8) . ?
C19 H19 0.9500 . ?
C10 C11 1.391(8) . ?
C10 H10 0.9500 . ?
C14 C15 1.373(8) . ?
C14 C13 1.377(9) . ?
C14 H14 0.9500 . ?
C12 C13 1.377(8) . ?
C12 H12 0.9500 . ?
C13 H13 0.9500 . ?
C15 C16 1.391(8) . ?
C15 H15 0.9500 . ?
C16 C17 1.459(8) . ?
C18 C17 1.412(8) . ?
C17 C22 1.404(8) . ?
C20 C21 1.399(9) . ?
C20 H20 0.9500 . ?
C21 C22 1.382(8) . ?
C21 H21 0.9500 . ?
C22 H22 0.9500 . ?
C23 C24 1.381(9) . ?
C23 H23 0.9500 . ?
C24 C25 1.397(10) . ?
C24 H01T 0.9500 . ?
C25 C26 1.376(9) . ?
C25 H01U 0.9500 . ?
C26 C27 1.387(8) . ?
C26 H01R 0.9500 . ?
O01Q H01W 0.8699 . ?
O01Q H01X 0.8699 . ?
C27 C28 1.471(8) . ?
C28 C29 1.367(8) . ?
C29 C30 1.385(8) . ?
C29 H29 0.9500 . ?
C30 C31 1.386(8) . ?
C31 C32 1.372(8) . ?
C31 H31 0.9500 . ?
C32 H32 0.9500 . ?
C33 C34 1.491(8) . ?
C33 H01K 0.9900 . ?
C33 H33 0.9900 . ?
C34 C35 1.376(8) . ?
C34 C42 1.410(8) . ?
C35 C36 1.413(8) . ?
C35 H35 0.9500 . ?
C36 C37 1.407(8) . ?
C36 C40 1.413(8) . ?
C37 C38 1.364(8) . ?
C37 H37 0.9500 . ?
C38 C39 1.388(8) . ?
C38 H38 0.9500 . ?
C39 C43 1.505(8) . ?
C40 C41 1.405(8) . ?
C41 C42 1.360(8) . ?
C41 H41 0.9500 . ?
C42 H01S 0.9500 . ?
C43 H01A 0.9800 . ?
C43 H43 0.9800 . ?
C43 H01J 0.9800 . ?
C44 H44 0.9800 . ?
C44 H01N 0.9800 . ?
C44 H01O 0.9800 . ?
O50 S50 1.428(5) . ?
S50 O51 1.428(5) . ?
S50 O52 1.434(5) . ?
S50 C50 1.813(9) . ?
O60 S60 1.445(6) . ?
S60 O62 1.432(6) . ?
S60 O61 1.438(7) . ?
S60 C60 1.786(9) . ?
